data_4130369
loop_
_publ_author_name
'Lutters, Dennis'
'Severin, Claudia'
'Schmidtmann, Marc'
'M\"uller, Thomas'

_publ_section_title
;
 Activation of 7-Silanorbornadienes by N-Heterocyclic Carbenes: A
 Selective Way to N-Heterocyclic-Carbene-Stabilized Silylenes.
;
_journal_issue 18
_journal_name_full 'Journal of the American Chemical Society'
_journal_page_first 6061
_journal_page_last 6067
_journal_paper_doi 10.1021/jacs.6b02824
_journal_volume 138
_journal_year 2016
_chemical_formula_structural SiH(C24H25)(C7H12N2)
_chemical_formula_sum 'C31 H38 N2 Si'
_chemical_formula_weight 466.72
_space_group_crystal_system monoclinic
_space_group_IT_number 14
_space_group_name_Hall '-P 2yn'
_space_group_name_H-M_alt 'P 1 21/n 1'
_atom_sites_solution_hydrogens difmap
_atom_sites_solution_primary direct
_atom_sites_solution_secondary difmap
_audit_creation_method SHELXL-2014/7
_cell_angle_alpha 90
_cell_angle_beta 97.494(3)
_cell_angle_gamma 90
_cell_formula_units_Z 4
_cell_length_a 8.3788(7)
_cell_length_b 13.7166(13)
_cell_length_c 23.034(2)
_cell_measurement_reflns_used 3864
_cell_measurement_temperature 100(2)
_cell_measurement_theta_max 21.74
_cell_measurement_theta_min 2.50
_cell_volume 2624.7(4)
_computing_cell_refinement 'Bruker SAINT V8.34A'
_computing_data_collection 'Bruker APEX2'
_computing_data_reduction 'Bruker SAINT V8.34A'
_computing_structure_refinement 'SHELXL-2014/7 (Sheldrick, 2014)'
_computing_structure_solution 'SHELXS-2013/1 (Sheldrick, 2013)'
_diffrn_ambient_temperature 100(2)
_diffrn_measured_fraction_theta_full 1.000
_diffrn_measured_fraction_theta_max 1.000
_diffrn_measurement_device_type 'Bruker APEX-II CCD'
_diffrn_measurement_method '\f and \w scans'
_diffrn_radiation_type MoK\a
_diffrn_radiation_wavelength 0.71073
_diffrn_reflns_av_R_equivalents 0.0871
_diffrn_reflns_av_unetI/netI 0.0552
_diffrn_reflns_Laue_measured_fraction_full 1.000
_diffrn_reflns_Laue_measured_fraction_max 1.000
_diffrn_reflns_limit_h_max 9
_diffrn_reflns_limit_h_min -9
_diffrn_reflns_limit_k_max 16
_diffrn_reflns_limit_k_min -16
_diffrn_reflns_limit_l_max 27
_diffrn_reflns_limit_l_min -27
_diffrn_reflns_number 41531
_diffrn_reflns_point_group_measured_fraction_full 1.000
_diffrn_reflns_point_group_measured_fraction_max 1.000
_diffrn_reflns_theta_full 25.026
_diffrn_reflns_theta_max 25.026
_diffrn_reflns_theta_min 1.732
_diffrn_source 'sealed tube'
_exptl_absorpt_coefficient_mu 0.111
_exptl_absorpt_correction_T_max 1.0000
_exptl_absorpt_correction_T_min 0.9026
_exptl_absorpt_correction_type multi-scan
_exptl_absorpt_process_details 'SADABS-2014/5 (Sheldrick)'
_exptl_crystal_colour yellow
_exptl_crystal_density_diffrn 1.181
_exptl_crystal_description plate
_exptl_crystal_F_000 1008
_exptl_crystal_size_max 0.180
_exptl_crystal_size_mid 0.120
_exptl_crystal_size_min 0.020
_refine_diff_density_max 0.273
_refine_diff_density_min -0.257
_refine_diff_density_rms 0.046
_refine_ls_extinction_method none
_refine_ls_goodness_of_fit_ref 1.013
_refine_ls_hydrogen_treatment mixed
_refine_ls_matrix_type full
_refine_ls_number_parameters 321
_refine_ls_number_reflns 4619
_refine_ls_number_restraints 0
_refine_ls_restrained_S_all 1.013
_refine_ls_R_factor_all 0.0789
_refine_ls_R_factor_gt 0.0458
_refine_ls_shift/su_max 0.000
_refine_ls_shift/su_mean 0.000
_refine_ls_structure_factor_coef Fsqd
_refine_ls_weighting_details 'w=1/[\s^2^(Fo^2^)+(0.0400P)^2^+1.6000P] where P=(Fo^2^+2Fc^2^)/3'
_refine_ls_weighting_scheme calc
_refine_ls_wR_factor_gt 0.0964
_refine_ls_wR_factor_ref 0.1092
_reflns_Friedel_coverage 0.000
_reflns_number_gt 3224
_reflns_number_total 4619
_reflns_threshold_expression 'I > 2\s(I)'
_cod_data_source_file ja6b02824_si_011.cif
_cod_data_source_block dlp150
_cod_original_sg_symbol_H-M 'P 21/n'
_cod_database_code 4130369
_shelx_shelxl_version_number 2014/7
_shelx_space_group_comment
;
The symmetry employed for this shelxl refinement is uniquely defined
by the following loop, which should always be used as a source of
symmetry information in preference to the above space-group names.
They are only intended as comments.
;
_shelx_estimated_absorpt_t_min 0.980
_shelx_estimated_absorpt_t_max 0.998

loop_
_space_group_symop_operation_xyz
'x, y, z'
'-x+1/2, y+1/2, -z+1/2'
'-x, -y, -z'
'x-1/2, -y-1/2, z-1/2'

loop_
_atom_site_label
_atom_site_type_symbol
_atom_site_fract_x
_atom_site_fract_y
_atom_site_fract_z
_atom_site_U_iso_or_equiv
_atom_site_adp_type
_atom_site_occupancy
_atom_site_site_symmetry_order
_atom_site_calc_flag
_atom_site_refinement_flags_posn
_atom_site_refinement_flags_adp
Si1 Si 0.38735(8) 0.36138(5) 0.45576(3) 0.02225(17) Uani 1 1 d . .
H1 H 0.539(2) 0.3445(15) 0.4345(9) 0.025(6) Uiso 1 1 d . .
N1 N 0.5548(2) 0.22581(13) 0.54631(8) 0.0217(4) Uani 1 1 d . .
N2 N 0.4319(2) 0.34136(13) 0.58426(8) 0.0196(4) Uani 1 1 d . .
C1 C 0.4629(2) 0.30559(16) 0.53232(9) 0.0192(5) Uani 1 1 d . .
C2 C 0.5771(3) 0.21042(17) 0.60628(10) 0.0247(5) Uani 1 1 d . .
C3 C 0.4992(3) 0.28319(17) 0.63021(9) 0.0237(5) Uani 1 1 d . .
C4 C 0.6275(3) 0.16585(17) 0.50470(11) 0.0306(6) Uani 1 1 d . .
H4A H 0.5791 0.1007 0.5031 0.046 Uiso 1 1 calc R U
H4B H 0.7436 0.1606 0.5172 0.046 Uiso 1 1 calc R U
H4C H 0.6088 0.1959 0.4658 0.046 Uiso 1 1 calc R U
C5 C 0.6682(3) 0.12512(18) 0.63364(11) 0.0357(6) Uani 1 1 d . .
H5A H 0.6142 0.0647 0.6194 0.054 Uiso 1 1 calc R U
H5B H 0.6723 0.1287 0.6763 0.054 Uiso 1 1 calc R U
H5C H 0.7779 0.1258 0.6232 0.054 Uiso 1 1 calc R U
C6 C 0.4802(3) 0.3055(2) 0.69206(10) 0.0374(7) Uani 1 1 d . .
H6A H 0.5208 0.3712 0.7019 0.056 Uiso 1 1 calc R U
H6B H 0.5413 0.2580 0.7179 0.056 Uiso 1 1 calc R U
H6C H 0.3661 0.3018 0.6972 0.056 Uiso 1 1 calc R U
C7 C 0.3416(3) 0.43017(16) 0.59190(10) 0.0251(5) Uani 1 1 d . .
H7A H 0.4119 0.4776 0.6145 0.038 Uiso 1 1 calc R U
H7B H 0.2502 0.4150 0.6129 0.038 Uiso 1 1 calc R U
H7C H 0.3020 0.4577 0.5535 0.038 Uiso 1 1 calc R U
C8 C 0.2716(2) 0.24871(15) 0.42022(9) 0.0175(5) Uani 1 1 d . .
C9 C 0.1471(3) 0.20196(16) 0.44576(9) 0.0199(5) Uani 1 1 d . .
C10 C 0.0617(3) 0.12460(17) 0.41731(10) 0.0259(6) Uani 1 1 d . .
H10 H -0.0204 0.0937 0.4355 0.031 Uiso 1 1 calc R U
C11 C 0.0938(3) 0.09193(17) 0.36347(10) 0.0262(6) Uani 1 1 d . .
H11 H 0.0366 0.0380 0.3452 0.031 Uiso 1 1 calc R U
C12 C 0.2101(3) 0.13860(17) 0.33649(10) 0.0235(5) Uani 1 1 d . .
H12 H 0.2313 0.1174 0.2990 0.028 Uiso 1 1 calc R U
C13 C 0.2971(2) 0.21664(16) 0.36371(9) 0.0191(5) Uani 1 1 d . .
C14 C 0.0939(3) 0.23499(16) 0.50208(10) 0.0204(5) Uani 1 1 d . .
C15 C -0.0073(3) 0.31717(16) 0.50274(10) 0.0227(5) Uani 1 1 d . .
C16 C -0.0615(3) 0.34487(17) 0.55482(10) 0.0261(6) Uani 1 1 d . .
H16 H -0.1310 0.3996 0.5548 0.031 Uiso 1 1 calc R U
C17 C -0.0173(3) 0.29509(17) 0.60688(10) 0.0260(5) Uani 1 1 d . .
C18 C 0.0779(3) 0.21248(17) 0.60505(10) 0.0260(6) Uani 1 1 d . .
H18 H 0.1070 0.1764 0.6400 0.031 Uiso 1 1 calc R U
C19 C 0.1319(3) 0.18100(16) 0.55364(10) 0.0224(5) Uani 1 1 d . .
C20 C -0.0615(3) 0.37329(18) 0.44752(10) 0.0307(6) Uani 1 1 d . .
H20A H 0.0320 0.3887 0.4277 0.046 Uiso 1 1 calc R U
H20B H -0.1138 0.4339 0.4573 0.046 Uiso 1 1 calc R U
H20C H -0.1379 0.3338 0.4216 0.046 Uiso 1 1 calc R U
C21 C -0.0672(3) 0.3307(2) 0.66381(11) 0.0371(7) Uani 1 1 d . .
H21A H -0.0742 0.2752 0.6902 0.056 Uiso 1 1 calc R U
H21B H -0.1725 0.3626 0.6562 0.056 Uiso 1 1 calc R U
H21C H 0.0126 0.3773 0.6821 0.056 Uiso 1 1 calc R U
C22 C 0.2288(3) 0.08812(17) 0.55366(11) 0.0291(6) Uani 1 1 d . .
H22A H 0.1605 0.0359 0.5351 0.044 Uiso 1 1 calc R U
H22B H 0.2685 0.0697 0.5941 0.044 Uiso 1 1 calc R U
H22C H 0.3203 0.0985 0.5318 0.044 Uiso 1 1 calc R U
C23 C 0.4142(3) 0.26794(16) 0.33035(9) 0.0192(5) Uani 1 1 d . .
C24 C 0.5661(3) 0.22791(16) 0.32558(9) 0.0212(5) Uani 1 1 d . .
C25 C 0.6781(3) 0.28141(17) 0.29932(9) 0.0247(5) Uani 1 1 d . .
H25 H 0.7823 0.2550 0.2979 0.030 Uiso 1 1 calc R U
C26 C 0.6410(3) 0.37279(18) 0.27500(9) 0.0253(5) Uani 1 1 d . .
C27 C 0.4860(3) 0.40823(16) 0.27651(9) 0.0228(5) Uani 1 1 d . .
H27 H 0.4565 0.4685 0.2579 0.027 Uiso 1 1 calc R U
C28 C 0.3730(3) 0.35866(16) 0.30429(9) 0.0207(5) Uani 1 1 d . .
C29 C 0.6096(3) 0.12686(17) 0.34797(10) 0.0293(6) Uani 1 1 d . .
H29A H 0.5586 0.1143 0.3832 0.044 Uiso 1 1 calc R U
H29B H 0.7267 0.1217 0.3575 0.044 Uiso 1 1 calc R U
H29C H 0.5717 0.0789 0.3178 0.044 Uiso 1 1 calc R U
C30 C 0.7651(3) 0.43229(19) 0.24923(11) 0.0355(6) Uani 1 1 d . .
H30A H 0.8436 0.4580 0.2808 0.053 Uiso 1 1 calc R U
H30B H 0.7123 0.4866 0.2267 0.053 Uiso 1 1 calc R U
H30C H 0.8205 0.3911 0.2234 0.053 Uiso 1 1 calc R U
C31 C 0.2103(3) 0.40363(17) 0.30733(10) 0.0270(6) Uani 1 1 d . .
H31A H 0.1272 0.3530 0.3012 0.040 Uiso 1 1 calc R U
H31B H 0.1891 0.4536 0.2769 0.040 Uiso 1 1 calc R U
H31C H 0.2086 0.4336 0.3459 0.040 Uiso 1 1 calc R U

loop_
_atom_site_aniso_label
_atom_site_aniso_U_11
_atom_site_aniso_U_22
_atom_site_aniso_U_33
_atom_site_aniso_U_23
_atom_site_aniso_U_13
_atom_site_aniso_U_12
Si1 0.0270(4) 0.0182(3) 0.0211(3) 0.0017(3) 0.0018(3) -0.0060(3)
N1 0.0206(10) 0.0175(10) 0.0268(11) -0.0007(8) 0.0022(8) -0.0004(8)
N2 0.0216(10) 0.0168(10) 0.0201(10) 0.0007(8) 0.0021(8) -0.0013(8)
C1 0.0169(11) 0.0144(12) 0.0261(12) -0.0011(10) 0.0024(10) -0.0046(9)
C2 0.0247(13) 0.0211(13) 0.0267(13) 0.0054(10) -0.0031(10) -0.0025(10)
C3 0.0255(13) 0.0232(13) 0.0217(12) 0.0020(10) 0.0000(10) -0.0064(11)
C4 0.0294(14) 0.0253(14) 0.0383(15) -0.0072(11) 0.0085(12) 0.0040(11)
C5 0.0347(15) 0.0244(14) 0.0455(16) 0.0100(12) -0.0046(12) 0.0027(12)
C6 0.0507(17) 0.0357(16) 0.0249(14) 0.0003(12) 0.0015(12) -0.0035(13)
C7 0.0281(13) 0.0187(13) 0.0290(13) -0.0042(10) 0.0055(11) 0.0028(10)
C8 0.0164(11) 0.0150(12) 0.0207(12) 0.0025(9) 0.0008(9) 0.0021(9)
C9 0.0182(12) 0.0157(12) 0.0251(12) 0.0025(10) 0.0005(10) 0.0018(10)
C10 0.0202(12) 0.0220(13) 0.0358(14) 0.0024(11) 0.0042(11) -0.0033(10)
C11 0.0238(13) 0.0196(13) 0.0339(14) -0.0055(10) -0.0009(11) -0.0046(10)
C12 0.0237(12) 0.0213(12) 0.0243(12) -0.0033(10) -0.0017(10) 0.0036(10)
C13 0.0159(11) 0.0175(12) 0.0230(12) 0.0027(9) -0.0012(9) 0.0039(9)
C14 0.0164(11) 0.0164(12) 0.0288(13) 0.0004(10) 0.0048(10) -0.0044(9)
C15 0.0172(12) 0.0198(12) 0.0310(13) 0.0009(10) 0.0029(10) -0.0025(10)
C16 0.0209(12) 0.0186(13) 0.0396(15) -0.0042(11) 0.0073(11) -0.0027(10)
C17 0.0204(12) 0.0266(14) 0.0321(13) -0.0035(11) 0.0078(10) -0.0085(11)
C18 0.0243(13) 0.0267(14) 0.0273(13) 0.0053(11) 0.0043(10) -0.0052(11)
C19 0.0157(12) 0.0196(12) 0.0323(14) 0.0039(10) 0.0042(10) -0.0040(10)
C20 0.0280(13) 0.0261(14) 0.0379(15) 0.0042(12) 0.0041(11) 0.0059(11)
C21 0.0352(15) 0.0414(17) 0.0364(15) -0.0089(12) 0.0114(12) -0.0067(12)
C22 0.0258(13) 0.0227(14) 0.0393(15) 0.0085(11) 0.0063(11) 0.0002(11)
C23 0.0218(12) 0.0187(12) 0.0170(11) -0.0019(9) 0.0019(9) 0.0006(10)
C24 0.0243(12) 0.0216(13) 0.0172(11) -0.0020(9) 0.0012(10) 0.0035(10)
C25 0.0230(12) 0.0324(14) 0.0192(12) -0.0006(10) 0.0045(10) 0.0036(11)
C26 0.0284(13) 0.0305(14) 0.0173(12) -0.0018(10) 0.0035(10) -0.0054(11)
C27 0.0327(14) 0.0179(12) 0.0172(12) -0.0003(9) 0.0005(10) -0.0011(11)
C28 0.0240(12) 0.0225(13) 0.0152(11) -0.0019(10) 0.0008(10) 0.0016(10)
C29 0.0296(14) 0.0274(14) 0.0316(14) 0.0032(11) 0.0069(11) 0.0117(11)
C30 0.0340(15) 0.0387(16) 0.0347(14) 0.0042(12) 0.0075(12) -0.0078(12)
C31 0.0315(14) 0.0236(13) 0.0258(13) 0.0035(10) 0.0034(11) 0.0064(11)

loop_
_atom_type_symbol
_atom_type_description
_atom_type_scat_dispersion_real
_atom_type_scat_dispersion_imag
_atom_type_scat_source
C C 0.0033 0.0016 'International Tables Vol C Tables 4.2.6.8 and 6.1.1.4'
H H 0.0000 0.0000 'International Tables Vol C Tables 4.2.6.8 and 6.1.1.4'
N N 0.0061 0.0033 'International Tables Vol C Tables 4.2.6.8 and 6.1.1.4'
Si Si 0.0817 0.0704 'International Tables Vol C Tables 4.2.6.8 and 6.1.1.4'

loop_
_geom_angle_atom_site_label_1
_geom_angle_atom_site_label_2
_geom_angle_atom_site_label_3
_geom_angle
C8 Si1 C1 98.85(9)
C8 Si1 H1 98.2(8)
C1 Si1 H1 92.7(8)
C1 N1 C2 111.06(18)
C1 N1 C4 125.06(19)
C2 N1 C4 123.83(19)
C1 N2 C3 111.22(18)
C1 N2 C7 125.03(18)
C3 N2 C7 123.74(18)
N2 C1 N1 104.61(18)
N2 C1 Si1 125.58(16)
N1 C1 Si1 129.81(16)
C3 C2 N1 106.56(19)
C3 C2 C5 131.0(2)
N1 C2 C5 122.4(2)
C2 C3 N2 106.51(19)
C2 C3 C6 131.4(2)
N2 C3 C6 122.0(2)
N1 C4 H4A 109.5
N1 C4 H4B 109.5
H4A C4 H4B 109.5
N1 C4 H4C 109.5
H4A C4 H4C 109.5
H4B C4 H4C 109.5
C2 C5 H5A 109.5
C2 C5 H5B 109.5
H5A C5 H5B 109.5
C2 C5 H5C 109.5
H5A C5 H5C 109.5
H5B C5 H5C 109.5
C3 C6 H6A 109.5
C3 C6 H6B 109.5
H6A C6 H6B 109.5
C3 C6 H6C 109.5
H6A C6 H6C 109.5
H6B C6 H6C 109.5
N2 C7 H7A 109.5
N2 C7 H7B 109.5
H7A C7 H7B 109.5
N2 C7 H7C 109.5
H7A C7 H7C 109.5
H7B C7 H7C 109.5
C9 C8 C13 116.66(19)
C9 C8 Si1 122.56(16)
C13 C8 Si1 120.42(16)
C10 C9 C8 120.7(2)
C10 C9 C14 116.44(19)
C8 C9 C14 122.83(19)
C11 C10 C9 121.5(2)
C11 C10 H10 119.3
C9 C10 H10 119.3
C10 C11 C12 119.1(2)
C10 C11 H11 120.4
C12 C11 H11 120.4
C11 C12 C13 120.7(2)
C11 C12 H12 119.6
C13 C12 H12 119.6
C12 C13 C8 121.2(2)
C12 C13 C23 117.89(19)
C8 C13 C23 120.86(19)
C19 C14 C15 118.9(2)
C19 C14 C9 121.0(2)
C15 C14 C9 119.9(2)
C16 C15 C14 119.5(2)
C16 C15 C20 119.5(2)
C14 C15 C20 121.0(2)
C17 C16 C15 122.1(2)
C17 C16 H16 119.0
C15 C16 H16 119.0
C16 C17 C18 117.7(2)
C16 C17 C21 121.3(2)
C18 C17 C21 121.0(2)
C17 C18 C19 122.1(2)
C17 C18 H18 119.0
C19 C18 H18 119.0
C18 C19 C14 119.6(2)
C18 C19 C22 119.7(2)
C14 C19 C22 120.6(2)
C15 C20 H20A 109.5
C15 C20 H20B 109.5
H20A C20 H20B 109.5
C15 C20 H20C 109.5
H20A C20 H20C 109.5
H20B C20 H20C 109.5
C17 C21 H21A 109.5
C17 C21 H21B 109.5
H21A C21 H21B 109.5
C17 C21 H21C 109.5
H21A C21 H21C 109.5
H21B C21 H21C 109.5
C19 C22 H22A 109.5
C19 C22 H22B 109.5
H22A C22 H22B 109.5
C19 C22 H22C 109.5
H22A C22 H22C 109.5
H22B C22 H22C 109.5
C24 C23 C28 119.2(2)
C24 C23 C13 121.17(19)
C28 C23 C13 119.62(19)
C25 C24 C23 119.9(2)
C25 C24 C29 119.2(2)
C23 C24 C29 121.0(2)
C24 C25 C26 121.5(2)
C24 C25 H25 119.3
C26 C25 H25 119.3
C27 C26 C25 117.7(2)
C27 C26 C30 121.1(2)
C25 C26 C30 121.2(2)
C28 C27 C26 122.4(2)
C28 C27 H27 118.8
C26 C27 H27 118.8
C27 C28 C23 119.1(2)
C27 C28 C31 119.8(2)
C23 C28 C31 121.1(2)
C24 C29 H29A 109.5
C24 C29 H29B 109.5
H29A C29 H29B 109.5
C24 C29 H29C 109.5
H29A C29 H29C 109.5
H29B C29 H29C 109.5
C26 C30 H30A 109.5
C26 C30 H30B 109.5
H30A C30 H30B 109.5
C26 C30 H30C 109.5
H30A C30 H30C 109.5
H30B C30 H30C 109.5
C28 C31 H31A 109.5
C28 C31 H31B 109.5
H31A C31 H31B 109.5
C28 C31 H31C 109.5
H31A C31 H31C 109.5
H31B C31 H31C 109.5

loop_
_geom_bond_atom_site_label_1
_geom_bond_atom_site_label_2
_geom_bond_distance
Si1 C8 1.947(2)
Si1 C1 1.951(2)
Si1 H1 1.44(2)
N1 C1 1.353(3)
N1 C2 1.386(3)
N1 C4 1.455(3)
N2 C1 1.349(3)
N2 C3 1.385(3)
N2 C7 1.457(3)
C2 C3 1.349(3)
C2 C5 1.491(3)
C3 C6 1.486(3)
C4 H4A 0.9800
C4 H4B 0.9800
C4 H4C 0.9800
C5 H5A 0.9800
C5 H5B 0.9800
C5 H5C 0.9800
C6 H6A 0.9800
C6 H6B 0.9800
C6 H6C 0.9800
C7 H7A 0.9800
C7 H7B 0.9800
C7 H7C 0.9800
C8 C9 1.416(3)
C8 C13 1.416(3)
C9 C10 1.395(3)
C9 C14 1.496(3)
C10 C11 1.378(3)
C10 H10 0.9500
C11 C12 1.380(3)
C11 H11 0.9500
C12 C13 1.397(3)
C12 H12 0.9500
C13 C23 1.498(3)
C14 C19 1.401(3)
C14 C15 1.411(3)
C15 C16 1.390(3)
C15 C20 1.505(3)
C16 C17 1.388(3)
C16 H16 0.9500
C17 C18 1.389(3)
C17 C21 1.509(3)
C18 C19 1.391(3)
C18 H18 0.9500
C19 C22 1.511(3)
C20 H20A 0.9800
C20 H20B 0.9800
C20 H20C 0.9800
C21 H21A 0.9800
C21 H21B 0.9800
C21 H21C 0.9800
C22 H22A 0.9800
C22 H22B 0.9800
C22 H22C 0.9800
C23 C24 1.403(3)
C23 C28 1.405(3)
C24 C25 1.391(3)
C24 C29 1.507(3)
C25 C26 1.391(3)
C25 H25 0.9500
C26 C27 1.391(3)
C26 C30 1.504(3)
C27 C28 1.388(3)
C27 H27 0.9500
C28 C31 1.507(3)
C29 H29A 0.9800
C29 H29B 0.9800
C29 H29C 0.9800
C30 H30A 0.9800
C30 H30B 0.9800
C30 H30C 0.9800
C31 H31A 0.9800
C31 H31B 0.9800
C31 H31C 0.9800

loop_
_geom_torsion_atom_site_label_1
_geom_torsion_atom_site_label_2
_geom_torsion_atom_site_label_3
_geom_torsion_atom_site_label_4
_geom_torsion
C3 N2 C1 N1 -1.9(2)
C7 N2 C1 N1 177.36(19)
C3 N2 C1 Si1 178.28(15)
C7 N2 C1 Si1 -2.5(3)
C2 N1 C1 N2 1.7(2)
C4 N1 C1 N2 -175.76(19)
C2 N1 C1 Si1 -178.45(16)
C4 N1 C1 Si1 4.1(3)
C1 N1 C2 C3 -0.9(2)
C4 N1 C2 C3 176.6(2)
C1 N1 C2 C5 177.4(2)
C4 N1 C2 C5 -5.1(3)
N1 C2 C3 N2 -0.2(2)
C5 C2 C3 N2 -178.4(2)
N1 C2 C3 C6 180.0(2)
C5 C2 C3 C6 1.9(4)
C1 N2 C3 C2 1.3(2)
C7 N2 C3 C2 -177.9(2)
C1 N2 C3 C6 -178.9(2)
C7 N2 C3 C6 1.9(3)
C13 C8 C9 C10 3.6(3)
Si1 C8 C9 C10 176.68(16)
C13 C8 C9 C14 -173.11(19)
Si1 C8 C9 C14 0.0(3)
C8 C9 C10 C11 -0.8(3)
C14 C9 C10 C11 176.1(2)
C9 C10 C11 C12 -1.7(3)
C10 C11 C12 C13 1.4(3)
C11 C12 C13 C8 1.6(3)
C11 C12 C13 C23 -176.2(2)
C9 C8 C13 C12 -3.9(3)
Si1 C8 C13 C12 -177.21(16)
C9 C8 C13 C23 173.77(18)
Si1 C8 C13 C23 0.5(3)
C10 C9 C14 C19 75.9(3)
C8 C9 C14 C19 -107.3(2)
C10 C9 C14 C15 -98.8(2)
C8 C9 C14 C15 78.0(3)
C19 C14 C15 C16 2.5(3)
C9 C14 C15 C16 177.3(2)
C19 C14 C15 C20 -175.5(2)
C9 C14 C15 C20 -0.7(3)
C14 C15 C16 C17 1.1(3)
C20 C15 C16 C17 179.1(2)
C15 C16 C17 C18 -3.1(3)
C15 C16 C17 C21 175.4(2)
C16 C17 C18 C19 1.7(3)
C21 C17 C18 C19 -176.8(2)
C17 C18 C19 C14 1.8(3)
C17 C18 C19 C22 -177.2(2)
C15 C14 C19 C18 -3.9(3)
C9 C14 C19 C18 -178.7(2)
C15 C14 C19 C22 175.1(2)
C9 C14 C19 C22 0.4(3)
C12 C13 C23 C24 -78.4(3)
C8 C13 C23 C24 103.8(2)
C12 C13 C23 C28 102.9(2)
C8 C13 C23 C28 -74.9(3)
C28 C23 C24 C25 5.0(3)
C13 C23 C24 C25 -173.7(2)
C28 C23 C24 C29 -174.3(2)
C13 C23 C24 C29 7.0(3)
C23 C24 C25 C26 -3.0(3)
C29 C24 C25 C26 176.4(2)
C24 C25 C26 C27 -1.5(3)
C24 C25 C26 C30 177.1(2)
C25 C26 C27 C28 4.1(3)
C30 C26 C27 C28 -174.5(2)
C26 C27 C28 C23 -2.0(3)
C26 C27 C28 C31 176.5(2)
C24 C23 C28 C27 -2.6(3)
C13 C23 C28 C27 176.16(19)
C24 C23 C28 C31 178.88(19)
C13 C23 C28 C31 -2.4(3)
